data_7023932
loop_
_publ_author_name
'Wang, Yan-Ning'
'Bai, Fu-Quan'
'Yu, Jie-Hui'
'Xu, Ji-Qing'

_publ_section_title
;
 Synthesis, structural characterization and photoluminescence property of
 three Zn(2+)/Mn(2+)-acylhydrazidate complexes and two acylhydrazide
 molecules.
;
_journal_issue 47
_journal_name_full 'Dalton transactions (Cambridge, England : 2003)'
_journal_page_first 16547
_journal_page_last 16555
_journal_paper_doi 10.1039/c3dt51963e
_journal_volume 42
_journal_year 2013
_chemical_formula_sum 'C16 H20 Mn N6 O8'
_chemical_formula_weight 479.32
_chemical_name_systematic
; 
 ? 
;
_space_group_IT_number 2
_symmetry_cell_setting triclinic
_symmetry_space_group_name_Hall '-P 1'
_symmetry_space_group_name_H-M 'P -1'
_atom_sites_solution_hydrogens geom
_atom_sites_solution_primary direct
_atom_sites_solution_secondary difmap
_audit_creation_method SHELXL-97
_cell_angle_alpha 83.833(4)
_cell_angle_beta 71.494(4)
_cell_angle_gamma 67.412(4)
_cell_formula_units_Z 1
_cell_length_a 7.6372(4)
_cell_length_b 7.7850(5)
_cell_length_c 8.9475(7)
_cell_measurement_reflns_used 1019
_cell_measurement_temperature 293(2)
_cell_measurement_theta_max 25.0344
_cell_measurement_theta_min 2.8342
_cell_volume 465.71(6)
_computing_cell_refinement 'Bruker SMAR'
_computing_data_collection 'Bruker SMAR'
_computing_data_reduction 'Bruker SMAR'
_computing_molecular_graphics 'Bruker SHELXTL'
_computing_publication_material 'Bruker SHELXTL'
_computing_structure_refinement 'SHELXL-97 (Sheldrick, 1997)'
_computing_structure_solution 'SHELXS-97 (Sheldrick, 1990)'
_diffrn_ambient_temperature 293(2)
_diffrn_detector_area_resol_mean 9.00cm
_diffrn_measured_fraction_theta_full 0.995
_diffrn_measured_fraction_theta_max 0.995
_diffrn_measurement_device_type 'CCD area detector'
_diffrn_measurement_method 'phi and omega scans'
_diffrn_radiation_monochromator graphite
_diffrn_radiation_source 'fine-focus sealed tube'
_diffrn_radiation_type MoK\a
_diffrn_radiation_wavelength 0.71073
_diffrn_reflns_av_R_equivalents 0.0378
_diffrn_reflns_av_sigmaI/netI 0.0308
_diffrn_reflns_limit_h_max 9
_diffrn_reflns_limit_h_min -9
_diffrn_reflns_limit_k_max 9
_diffrn_reflns_limit_k_min -8
_diffrn_reflns_limit_l_max 10
_diffrn_reflns_limit_l_min -9
_diffrn_reflns_number 2646
_diffrn_reflns_theta_full 25.03
_diffrn_reflns_theta_max 25.03
_diffrn_reflns_theta_min 2.40
_diffrn_standards_decay_% none
_diffrn_standards_interval_count none
_diffrn_standards_interval_time none
_diffrn_standards_number none
_exptl_absorpt_coefficient_mu 0.772
_exptl_absorpt_correction_T_max 0.926
_exptl_absorpt_correction_T_min 0.903
_exptl_absorpt_correction_type empirical
_exptl_absorpt_process_details SADABS
_exptl_crystal_colour YELLOW
_exptl_crystal_density_diffrn 1.709
_exptl_crystal_density_method 'not measured'
_exptl_crystal_description COLUMNAR
_exptl_crystal_F_000 247
_exptl_crystal_size_max 0.14
_exptl_crystal_size_mid 0.11
_exptl_crystal_size_min 0.10
_refine_diff_density_max 0.439
_refine_diff_density_min -0.313
_refine_diff_density_rms 0.065
_refine_ls_extinction_method none
_refine_ls_goodness_of_fit_ref 1.061
_refine_ls_hydrogen_treatment mixed
_refine_ls_matrix_type full
_refine_ls_number_parameters 158
_refine_ls_number_reflns 1644
_refine_ls_number_restraints 0
_refine_ls_restrained_S_all 1.061
_refine_ls_R_factor_all 0.0343
_refine_ls_R_factor_gt 0.0322
_refine_ls_shift/su_max 0.000
_refine_ls_shift/su_mean 0.000
_refine_ls_structure_factor_coef Fsqd
_refine_ls_weighting_details 'calc w=1/[\s^2^(Fo^2^)+(0.0642P)^2^+0.1159P] where P=(Fo^2^+2Fc^2^)/3'
_refine_ls_weighting_scheme calc
_refine_ls_wR_factor_gt 0.0922
_refine_ls_wR_factor_ref 0.0949
_reflns_number_gt 1553
_reflns_number_total 1644
_reflns_threshold_expression >2sigma(I)
_cod_data_source_file c3dt51963e.txt
_cod_data_source_block 4
_cod_depositor_comments
;
The following automatic conversions were performed:

'_exptl_absorpt_correction_type' value 'EMPIRICAL' changed to
'empirical' according to
/home/saulius/struct/CIF-dictionaries/cif_core.dic dictionary named
'cif_core.dic' version 2.4.2 from 2011-04-26.

Automatic conversion script
Id: cif_fix_values 1891 2012-01-12 08:04:46Z andrius 
;
_cod_original_cell_volume 465.71(5)
_cod_original_sg_symbol_H-M P-1
_cod_database_code 7023932

loop_
_symmetry_equiv_pos_as_xyz
'x, y, z'
'-x, -y, -z'

loop_
_atom_site_label
_atom_site_type_symbol
_atom_site_fract_x
_atom_site_fract_y
_atom_site_fract_z
_atom_site_U_iso_or_equiv
_atom_site_adp_type
_atom_site_occupancy
_atom_site_symmetry_multiplicity
_atom_site_calc_flag
_atom_site_refinement_flags
Mn1 Mn 0.5000 -0.5000 0.0000 0.02501(18) Uani 1 2 d S
N1 N 0.5076(2) -0.6300(2) 0.24325(18) 0.0243(4) Uani 1 1 d .
N2 N 0.0655(2) -0.2334(2) 0.41680(18) 0.0303(4) Uani 1 1 d .
N3 N 0.0267(2) -0.2942(2) 0.57031(19) 0.0299(4) Uani 1 1 d .
H2A H -0.0792 -0.2221 0.6366 0.036 Uiso 1 1 calc R
OW1 O 0.2761(2) -0.6193(2) -0.0018(2) 0.0343(4) Uani 1 1 d .
H01 H 0.193(5) -0.594(4) 0.059(4) 0.049(10) Uiso 1 1 d .
H03 H 0.243(5) -0.594(4) -0.084(4) 0.055(9) Uiso 1 1 d .
OW2 O 0.3193(3) 0.0439(3) 0.2005(2) 0.0457(4) Uani 1 1 d .
H02 H 0.308(4) -0.047(5) 0.177(3) 0.056(9) Uiso 1 1 d .
H04 H 0.334(5) 0.092(6) 0.116(4) 0.085(13) Uiso 1 1 d .
O1 O 0.2737(2) -0.29262(19) 0.16746(15) 0.0304(3) Uani 1 1 d .
O2 O 0.0816(2) -0.4862(2) 0.77388(16) 0.0367(4) Uani 1 1 d .
C1 C 0.6323(3) -0.7885(3) 0.2850(2) 0.0268(4) Uani 1 1 d .
C2 C 0.6043(3) -0.8440(3) 0.4426(2) 0.0295(4) Uani 1 1 d .
H3A H 0.6973 -0.9515 0.4686 0.035 Uiso 1 1 calc R
C3 C 0.4402(3) -0.7398(3) 0.5579(2) 0.0294(4) Uani 1 1 d .
H5A H 0.4169 -0.7779 0.6621 0.035 Uiso 1 1 calc R
C4 C 0.3081(3) -0.5742(3) 0.5153(2) 0.0241(4) Uani 1 1 d .
C5 C 0.3490(3) -0.5234(3) 0.3590(2) 0.0220(4) Uani 1 1 d .
C6 C 0.2231(3) -0.3431(3) 0.3124(2) 0.0250(4) Uani 1 1 d .
C7 C 0.1325(3) -0.4509(3) 0.6295(2) 0.0272(4) Uani 1 1 d .
C8 C 0.8074(3) -0.9063(3) 0.1583(3) 0.0425(6) Uani 1 1 d .
H1B H 0.8048 -0.8491 0.0581 0.064 Uiso 1 1 calc R
H1C H 0.8020 -1.0273 0.1571 0.064 Uiso 1 1 calc R
H1D H 0.9277 -0.9181 0.1784 0.064 Uiso 1 1 calc R

loop_
_atom_site_aniso_label
_atom_site_aniso_U_11
_atom_site_aniso_U_22
_atom_site_aniso_U_33
_atom_site_aniso_U_23
_atom_site_aniso_U_13
_atom_site_aniso_U_12
Mn1 0.0228(3) 0.0287(3) 0.0162(2) 0.00144(16) -0.00155(16) -0.00559(18)
N1 0.0216(8) 0.0269(8) 0.0196(8) 0.0015(6) -0.0036(6) -0.0062(7)
N2 0.0253(8) 0.0338(9) 0.0219(8) -0.0006(7) -0.0050(7) -0.0021(7)
N3 0.0217(8) 0.0381(10) 0.0193(8) -0.0033(7) -0.0001(6) -0.0038(7)
OW1 0.0257(8) 0.0484(9) 0.0245(8) 0.0017(7) -0.0034(7) -0.0127(7)
OW2 0.0531(11) 0.0365(9) 0.0407(10) 0.0005(8) -0.0089(8) -0.0135(8)
O1 0.0320(8) 0.0285(7) 0.0181(7) 0.0035(5) -0.0031(6) -0.0022(6)
O2 0.0286(8) 0.0562(10) 0.0178(7) 0.0038(6) -0.0015(6) -0.0131(7)
C1 0.0243(10) 0.0261(10) 0.0266(10) 0.0018(8) -0.0088(8) -0.0052(8)
C2 0.0297(10) 0.0265(10) 0.0292(10) 0.0050(8) -0.0111(8) -0.0065(8)
C3 0.0339(11) 0.0326(11) 0.0237(10) 0.0078(8) -0.0103(8) -0.0150(9)
C4 0.0217(9) 0.0306(10) 0.0210(9) 0.0014(7) -0.0051(7) -0.0120(8)
C5 0.0184(9) 0.0263(9) 0.0203(9) 0.0010(7) -0.0051(7) -0.0081(8)
C6 0.0216(9) 0.0292(10) 0.0206(9) 0.0005(7) -0.0043(7) -0.0074(8)
C7 0.0222(10) 0.0387(11) 0.0203(9) 0.0006(8) -0.0038(8) -0.0131(9)
C8 0.0362(12) 0.0405(12) 0.0301(11) -0.0012(9) -0.0063(9) 0.0051(10)

loop_
_atom_type_symbol
_atom_type_description
_atom_type_scat_dispersion_real
_atom_type_scat_dispersion_imag
_atom_type_scat_source
C C 0.0033 0.0016 'International Tables Vol C Tables 4.2.6.8 and 6.1.1.4'
H H 0.0000 0.0000 'International Tables Vol C Tables 4.2.6.8 and 6.1.1.4'
N N 0.0061 0.0033 'International Tables Vol C Tables 4.2.6.8 and 6.1.1.4'
O O 0.0106 0.0060 'International Tables Vol C Tables 4.2.6.8 and 6.1.1.4'
Mn Mn 0.3368 0.7283 'International Tables Vol C Tables 4.2.6.8 and 6.1.1.4'

loop_
_geom_angle_atom_site_label_1
_geom_angle_atom_site_label_2
_geom_angle_atom_site_label_3
_geom_angle
_geom_angle_site_symmetry_1
_geom_angle_site_symmetry_3
O1 Mn1 O1 180.0 2_645 .
O1 Mn1 OW1 90.36(6) 2_645 .
O1 Mn1 OW1 89.64(6) . .
O1 Mn1 OW1 89.64(6) 2_645 2_645
O1 Mn1 OW1 90.36(6) . 2_645
OW1 Mn1 OW1 180.00(9) . 2_645
O1 Mn1 N1 105.08(5) 2_645 .
O1 Mn1 N1 74.92(5) . .
OW1 Mn1 N1 89.42(6) . .
OW1 Mn1 N1 90.58(6) 2_645 .
O1 Mn1 N1 74.92(5) 2_645 2_645
O1 Mn1 N1 105.08(5) . 2_645
OW1 Mn1 N1 90.58(6) . 2_645
OW1 Mn1 N1 89.42(6) 2_645 2_645
N1 Mn1 N1 180.00(8) . 2_645
C1 N1 C5 117.78(16) . .
C1 N1 Mn1 131.67(13) . .
C5 N1 Mn1 110.49(11) . .
C6 N2 N3 117.05(16) . .
C7 N3 N2 128.49(16) . .
C6 O1 Mn1 117.19(12) . .
N1 C1 C2 122.00(17) . .
N1 C1 C8 118.07(17) . .
C2 C1 C8 119.93(17) . .
C3 C2 C1 119.94(18) . .
C2 C3 C4 118.45(18) . .
C5 C4 C3 118.68(17) . .
C5 C4 C7 118.56(17) . .
C3 C4 C7 122.74(17) . .
N1 C5 C4 123.05(17) . .
N1 C5 C6 116.84(16) . .
C4 C5 C6 120.06(17) . .
O1 C6 N2 120.69(17) . .
O1 C6 C5 118.76(16) . .
N2 C6 C5 120.52(16) . .
O2 C7 N3 121.57(18) . .
O2 C7 C4 123.23(18) . .
N3 C7 C4 115.20(16) . .

loop_
_geom_bond_atom_site_label_1
_geom_bond_atom_site_label_2
_geom_bond_distance
_geom_bond_site_symmetry_2
Mn1 O1 2.1379(13) 2_645
Mn1 O1 2.1379(13) .
Mn1 OW1 2.2425(16) .
Mn1 OW1 2.2425(16) 2_645
Mn1 N1 2.3078(15) .
Mn1 N1 2.3078(15) 2_645
N1 C1 1.340(3) .
N1 C5 1.358(2) .
N2 C6 1.311(3) .
N2 N3 1.381(2) .
N3 C7 1.341(3) .
O1 C6 1.294(2) .
O2 C7 1.258(2) .
C1 C2 1.403(3) .
C1 C8 1.494(3) .
C2 C3 1.368(3) .
C3 C4 1.401(3) .
C4 C5 1.382(3) .
C4 C7 1.454(3) .
C5 C6 1.470(3) .
